data_4076478
loop_
_publ_author_name
'Braun, Markus'
'Frank, Walter'
'Ganter, Christian'

_publ_section_title
;
 Reactivity of an Oxalamide-Based N-Heterocyclic Carbene
;
_journal_issue 5
_journal_name_full Organometallics
_journal_page_first 1927
_journal_paper_doi 10.1021/om201235c
_journal_volume 31
_journal_year 2012
_chemical_formula_moiety 'C21 H22 N2 O2 Se'
_chemical_formula_sum 'C21 H22 N2 O2 Se'
_chemical_formula_weight 413.37
_chemical_name_systematic
; 
 ? 
;
_space_group_IT_number 43
_symmetry_cell_setting orthorhombic
_symmetry_space_group_name_Hall 'F 2 -2d'
_symmetry_space_group_name_H-M 'F d d 2'
_atom_sites_solution_hydrogens difmap
_atom_sites_solution_primary direct
_atom_sites_solution_secondary difmap
_audit_creation_method SHELXL-97
_cell_angle_alpha 90.00
_cell_angle_beta 90.00
_cell_angle_gamma 90.00
_cell_formula_units_Z 8
_cell_length_a 11.2248(5)
_cell_length_b 32.4746(18)
_cell_length_c 11.1989(5)
_cell_measurement_reflns_used 8000
_cell_measurement_temperature 291(2)
_cell_measurement_theta_max 22.20
_cell_measurement_theta_min 4.90
_cell_volume 4082.2(3)
_computing_cell_refinement 'IPDS Software (Stoe & Cie, 2000)'
_computing_data_collection 'IPDS Software (Stoe & Cie, 2000)'
_computing_data_reduction 'IPDS Software (Stoe & Cie, 2000)'
_computing_molecular_graphics 'SHELXTL (Sheldrick, 2008)'
_computing_publication_material 'SHELXL-97 (Sheldrick, 2008)'
_computing_structure_refinement 'SHELXL-97 (Sheldrick, 2008)'
_computing_structure_solution 'SHELXS-97 (Sheldrick, 2008)'
_diffrn_ambient_temperature 291(2)
_diffrn_detector_area_resol_mean 6.67
_diffrn_measured_fraction_theta_full 0.999
_diffrn_measured_fraction_theta_max 0.999
_diffrn_measurement_device_type 'Stoe IPDS'
_diffrn_measurement_method \f-scans
_diffrn_radiation_monochromator graphite
_diffrn_radiation_source 'fine-focus sealed tube'
_diffrn_radiation_type MoK\a
_diffrn_radiation_wavelength 0.71073
_diffrn_reflns_av_R_equivalents 0.0501
_diffrn_reflns_av_sigmaI/netI 0.0296
_diffrn_reflns_limit_h_max 13
_diffrn_reflns_limit_h_min -13
_diffrn_reflns_limit_k_max 38
_diffrn_reflns_limit_k_min -38
_diffrn_reflns_limit_l_max 13
_diffrn_reflns_limit_l_min -13
_diffrn_reflns_number 12952
_diffrn_reflns_theta_full 25.00
_diffrn_reflns_theta_max 25.00
_diffrn_reflns_theta_min 2.51
_diffrn_standards_decay_% 0
_exptl_absorpt_coefficient_mu 1.856
_exptl_absorpt_correction_type none
_exptl_crystal_colour yellow
_exptl_crystal_density_diffrn 1.345
_exptl_crystal_density_method 'not measured'
_exptl_crystal_description isometric
_exptl_crystal_F_000 1696
_exptl_crystal_size_max 0.3
_exptl_crystal_size_mid 0.3
_exptl_crystal_size_min 0.3
_refine_diff_density_max 0.345
_refine_diff_density_min -0.146
_refine_diff_density_rms 0.053
_refine_ls_abs_structure_details 'Flack H D (1983), Acta Cryst. A39, 876-881'
_refine_ls_abs_structure_Flack -0.016(11)
_refine_ls_extinction_method none
_refine_ls_goodness_of_fit_ref 1.048
_refine_ls_hydrogen_treatment constr
_refine_ls_matrix_type full
_refine_ls_number_parameters 122
_refine_ls_number_reflns 1806
_refine_ls_number_restraints 1
_refine_ls_restrained_S_all 1.047
_refine_ls_R_factor_all 0.0367
_refine_ls_R_factor_gt 0.0296
_refine_ls_shift/su_max 0.000
_refine_ls_shift/su_mean 0.000
_refine_ls_structure_factor_coef Fsqd
_refine_ls_weighting_details 'calc w=1/[\s^2^(Fo^2^)+(0.0350P)^2^+0.0000P] where P=(Fo^2^+2Fc^2^)/3'
_refine_ls_weighting_scheme calc
_refine_ls_wR_factor_gt 0.0632
_refine_ls_wR_factor_ref 0.0645
_reflns_number_gt 1470
_reflns_number_total 1806
_reflns_threshold_expression >2sigma(I)
_cod_data_source_file om201235c_si_001.cif
_cod_data_source_block opus1146b_compound_7
_cod_depositor_comments
;
The following automatic conversions were performed:
'_atom_site_symetry_multiplicity' tag replaced with
'_atom_site_symmetry_multiplicity'.

Automatic conversion script
Id: cif_correct_tags 1440 2010-10-19 06:21:57Z saulius 
;
_cod_database_code 4076478

loop_
_symmetry_equiv_pos_as_xyz
'x, y, z'
'-x, -y, z'
'x+1/4, -y+1/4, z+1/4'
'-x+1/4, y+1/4, z+1/4'
'x, y+1/2, z+1/2'
'-x, -y+1/2, z+1/2'
'x+1/4, -y+3/4, z+3/4'
'-x+1/4, y+3/4, z+3/4'
'x+1/2, y, z+1/2'
'-x+1/2, -y, z+1/2'
'x+3/4, -y+1/4, z+3/4'
'-x+3/4, y+1/4, z+3/4'
'x+1/2, y+1/2, z'
'-x+1/2, -y+1/2, z'
'x+3/4, -y+3/4, z+1/4'
'-x+3/4, y+3/4, z+1/4'

loop_
_atom_site_label
_atom_site_type_symbol
_atom_site_fract_x
_atom_site_fract_y
_atom_site_fract_z
_atom_site_U_iso_or_equiv
_atom_site_adp_type
_atom_site_occupancy
_atom_site_symmetry_multiplicity
_atom_site_calc_flag
_atom_site_refinement_flags
Se1 Se 0.0000 0.0000 -0.00106(3) 0.08419(19) Uani 1 2 d S
N1 N 0.06432(19) 0.02609(6) 0.22978(19) 0.0561(5) Uani 1 1 d .
C1 C 0.0000 0.0000 0.1576(3) 0.0545(9) Uani 1 2 d S
C3 C 0.1461(2) 0.05726(8) 0.1872(2) 0.0551(7) Uani 1 1 d .
O1 O 0.0831(2) 0.03597(8) 0.4329(2) 0.0875(7) Uani 1 1 d .
C4 C 0.1066(3) 0.09743(9) 0.1745(3) 0.0594(7) Uani 1 1 d .
C2 C 0.0434(3) 0.01828(9) 0.3485(3) 0.0634(7) Uani 1 1 d .
C8 C 0.2621(3) 0.04552(9) 0.1616(3) 0.0621(7) Uani 1 1 d .
C9 C -0.0206(3) 0.10909(11) 0.2054(3) 0.0839(10) Uani 1 1 d .
H9A H -0.0377 0.1360 0.1745 0.126 Uiso 1 1 calc R
H9B H -0.0302 0.1092 0.2906 0.126 Uiso 1 1 calc R
H9C H -0.0744 0.0895 0.1708 0.126 Uiso 1 1 calc R
C5 C 0.1862(3) 0.12617(9) 0.1334(3) 0.0687(8) Uani 1 1 d .
H5A H 0.1615 0.1534 0.1252 0.082 Uiso 1 1 calc R
C6 C 0.3023(3) 0.11596(10) 0.1038(3) 0.0729(8) Uani 1 1 d .
C7 C 0.3371(3) 0.07552(10) 0.1182(3) 0.0726(8) Uani 1 1 d .
H7A H 0.4145 0.0682 0.0977 0.087 Uiso 1 1 calc R
C10 C 0.3875(4) 0.14835(12) 0.0584(4) 0.1050(13) Uani 1 1 d .
H10A H 0.4651 0.1364 0.0485 0.157 Uiso 1 1 calc R
H10B H 0.3917 0.1706 0.1147 0.157 Uiso 1 1 calc R
H10C H 0.3597 0.1586 -0.0171 0.157 Uiso 1 1 calc R
C11 C 0.3043(4) 0.00192(10) 0.1829(4) 0.0887(10) Uani 1 1 d .
H11A H 0.3865 -0.0004 0.1604 0.133 Uiso 1 1 calc R
H11B H 0.2575 -0.0168 0.1358 0.133 Uiso 1 1 calc R
H11C H 0.2956 -0.0048 0.2659 0.133 Uiso 1 1 calc R

loop_
_atom_site_aniso_label
_atom_site_aniso_U_11
_atom_site_aniso_U_22
_atom_site_aniso_U_33
_atom_site_aniso_U_23
_atom_site_aniso_U_13
_atom_site_aniso_U_12
Se1 0.1160(4) 0.0885(3) 0.04815(19) 0.000 0.000 -0.0309(3)
N1 0.0621(13) 0.0553(12) 0.0508(13) -0.0019(11) -0.0008(10) -0.0096(10)
C1 0.063(2) 0.0470(19) 0.053(2) 0.000 0.000 -0.0019(18)
C3 0.0614(18) 0.0526(15) 0.0511(14) -0.0021(12) -0.0040(13) -0.0060(13)
O1 0.1067(18) 0.1026(16) 0.0533(11) -0.0082(11) -0.0073(12) -0.0255(14)
C4 0.0657(18) 0.0586(17) 0.0540(15) -0.0038(12) -0.0028(13) 0.0003(14)
C2 0.0719(18) 0.0676(15) 0.0509(15) -0.0028(14) -0.0050(14) -0.0031(13)
C8 0.060(2) 0.0648(17) 0.0614(16) -0.0028(12) -0.0002(14) -0.0019(15)
C9 0.080(2) 0.084(2) 0.088(2) -0.0035(19) 0.0047(18) 0.0251(16)
C5 0.093(2) 0.0516(15) 0.0619(18) 0.0016(14) -0.0063(17) -0.0042(15)
C6 0.083(2) 0.076(2) 0.0595(18) 0.0035(16) -0.0039(17) -0.0238(17)
C7 0.0581(19) 0.091(2) 0.0685(19) -0.0071(17) 0.0003(15) -0.0055(16)
C10 0.117(3) 0.106(3) 0.092(3) 0.011(2) 0.004(2) -0.052(2)
C11 0.077(2) 0.085(2) 0.104(3) -0.0003(19) 0.004(2) 0.0223(18)

loop_
_atom_type_symbol
_atom_type_description
_atom_type_scat_dispersion_real
_atom_type_scat_dispersion_imag
_atom_type_scat_source
C C 0.0033 0.0016 'International Tables Vol C Tables 4.2.6.8 and 6.1.1.4'
H H 0.0000 0.0000 'International Tables Vol C Tables 4.2.6.8 and 6.1.1.4'
N N 0.0061 0.0033 'International Tables Vol C Tables 4.2.6.8 and 6.1.1.4'
O O 0.0106 0.0060 'International Tables Vol C Tables 4.2.6.8 and 6.1.1.4'
Se Se -0.0929 2.2259 'International Tables Vol C Tables 4.2.6.8 and 6.1.1.4'

loop_
_geom_angle_atom_site_label_1
_geom_angle_atom_site_label_2
_geom_angle_atom_site_label_3
_geom_angle
_geom_angle_site_symmetry_1
_geom_angle_site_symmetry_3
C2 N1 C1 111.4(2) . .
C2 N1 C3 123.8(2) . .
C1 N1 C3 124.7(2) . .
N1 C1 N1 108.0(3) . 2
N1 C1 Se1 125.98(15) . .
N1 C1 Se1 125.98(15) 2 .
C8 C3 C4 122.6(2) . .
C8 C3 N1 118.1(2) . .
C4 C3 N1 119.3(2) . .
C5 C4 C3 117.8(3) . .
C5 C4 C9 121.3(3) . .
C3 C4 C9 120.9(3) . .
O1 C2 N1 127.9(3) . .
O1 C2 C2 127.55(18) . 2
N1 C2 C2 104.55(15) . 2
C7 C8 C3 116.9(3) . .
C7 C8 C11 121.8(3) . .
C3 C8 C11 121.3(3) . .
C4 C9 H9A 109.5 . .
C4 C9 H9B 109.5 . .
H9A C9 H9B 109.5 . .
C4 C9 H9C 109.5 . .
H9A C9 H9C 109.5 . .
H9B C9 H9C 109.5 . .
C4 C5 C6 122.0(3) . .
C4 C5 H5A 119.0 . .
C6 C5 H5A 119.0 . .
C5 C6 C7 117.8(3) . .
C5 C6 C10 120.6(3) . .
C7 C6 C10 121.6(3) . .
C8 C7 C6 122.8(3) . .
C8 C7 H7A 118.6 . .
C6 C7 H7A 118.6 . .
C6 C10 H10A 109.5 . .
C6 C10 H10B 109.5 . .
H10A C10 H10B 109.5 . .
C6 C10 H10C 109.5 . .
H10A C10 H10C 109.5 . .
H10B C10 H10C 109.5 . .
C8 C11 H11A 109.5 . .
C8 C11 H11B 109.5 . .
H11A C11 H11B 109.5 . .
C8 C11 H11C 109.5 . .
H11A C11 H11C 109.5 . .
H11B C11 H11C 109.5 . .

loop_
_geom_bond_atom_site_label_1
_geom_bond_atom_site_label_2
_geom_bond_distance
_geom_bond_site_symmetry_2
Se1 C1 1.777(4) .
N1 C2 1.374(4) .
N1 C1 1.376(3) .
N1 C3 1.447(3) .
C1 N1 1.376(3) 2
C3 C8 1.387(4) .
C3 C4 1.385(4) .
O1 C2 1.192(3) .
C4 C5 1.372(4) .
C4 C9 1.517(4) .
C2 C2 1.536(6) 2
C8 C7 1.376(4) .
C8 C11 1.512(4) .
C9 H9A 0.9600 .
C9 H9B 0.9600 .
C9 H9C 0.9600 .
C5 C6 1.385(5) .
C5 H5A 0.9300 .
C6 C7 1.379(4) .
C6 C10 1.510(4) .
C7 H7A 0.9300 .
C10 H10A 0.9600 .
C10 H10B 0.9600 .
C10 H10C 0.9600 .
C11 H11A 0.9600 .
C11 H11B 0.9600 .
C11 H11C 0.9600 .
